data_4027108
loop_
_publ_author_name
'Fei Hao'
'Hua-Wei Jiang'
'Guoqiang Zong'
'Zhiguo Zhou'
'Ruo-Bing Du'
'Qing-Yun Chen'
'Ji-Chang Xiao'

_publ_section_title
;
 Electrophilic Fluoroalkylation of Ni(II) N-Confused Porphyrins with
 Fluoroalkylarylsulfonium Salts
;
_journal_name_full 'Journal of Organic Chemistry'
_journal_page_first 3604
_journal_page_last 3608
_journal_paper_doi 10.1021/jo3000018
_journal_volume 77
_journal_year 2012
_chemical_formula_sum 'C47 H29 Cl6 F3 N4 Ni'
_chemical_formula_weight 978.15
_chemical_name_systematic
; 
 ? 
;
_space_group_IT_number 2
_symmetry_cell_setting triclinic
_symmetry_space_group_name_Hall '-P 1'
_symmetry_space_group_name_H-M 'P -1'
_atom_sites_solution_hydrogens geom
_atom_sites_solution_primary direct
_atom_sites_solution_secondary difmap
_audit_creation_method SHELXL-97
_cell_angle_alpha 119.832(4)
_cell_angle_beta 96.649(6)
_cell_angle_gamma 90.000(6)
_cell_formula_units_Z 2
_cell_length_a 10.989(4)
_cell_length_b 15.032(5)
_cell_length_c 15.109(5)
_cell_measurement_reflns_used 2994
_cell_measurement_temperature 293(2)
_cell_measurement_theta_max 48.171
_cell_measurement_theta_min 4.717
_cell_volume 2145.7(13)
_computing_cell_refinement 'Bruker SMART'
_computing_data_collection 'Bruker SMART'
_computing_data_reduction 'Bruker SHELXTL'
_computing_molecular_graphics 'Bruker SHELXTL'
_computing_publication_material 'Bruker SHELXTL'
_computing_structure_refinement 'SHELXL-97 (Sheldrick, 1997)'
_computing_structure_solution 'SHELXS-97 (Sheldrick, 1990)'
_diffrn_ambient_temperature 293(2)
_diffrn_measured_fraction_theta_full 0.984
_diffrn_measured_fraction_theta_max 0.984
_diffrn_measurement_device_type 'CCD area detector'
_diffrn_measurement_method 'phi and omega scans'
_diffrn_radiation_monochromator graphite
_diffrn_radiation_source 'fine-focus sealed tube'
_diffrn_radiation_type MoK\a
_diffrn_radiation_wavelength 0.71073
_diffrn_reflns_av_R_equivalents 0.0445
_diffrn_reflns_av_sigmaI/netI 0.0827
_diffrn_reflns_limit_h_max 6
_diffrn_reflns_limit_h_min -13
_diffrn_reflns_limit_k_max 18
_diffrn_reflns_limit_k_min -18
_diffrn_reflns_limit_l_max 18
_diffrn_reflns_limit_l_min -18
_diffrn_reflns_number 11231
_diffrn_reflns_theta_full 25.50
_diffrn_reflns_theta_max 25.50
_diffrn_reflns_theta_min 1.57
_exptl_absorpt_coefficient_mu 0.879
_exptl_absorpt_correction_T_max 1.00000
_exptl_absorpt_correction_T_min 0.41185
_exptl_absorpt_correction_type empirical
_exptl_absorpt_process_details sadabs
_exptl_crystal_colour black
_exptl_crystal_density_diffrn 1.514
_exptl_crystal_description prismatic
_exptl_crystal_F_000 992
_exptl_crystal_size_max 0.375
_exptl_crystal_size_mid 0.311
_exptl_crystal_size_min 0.169
_refine_diff_density_max 0.836
_refine_diff_density_min -0.567
_refine_diff_density_rms 0.103
_refine_ls_extinction_method none
_refine_ls_goodness_of_fit_ref 1.037
_refine_ls_hydrogen_treatment constr
_refine_ls_matrix_type full
_refine_ls_number_parameters 605
_refine_ls_number_reflns 7859
_refine_ls_number_restraints 24
_refine_ls_restrained_S_all 1.058
_refine_ls_R_factor_all 0.0965
_refine_ls_R_factor_gt 0.0725
_refine_ls_shift/su_max 0.006
_refine_ls_shift/su_mean 0.000
_refine_ls_structure_factor_coef Fsqd
_refine_ls_weighting_details 'calc w=1/[\s^2^(Fo^2^)+(0.1221P)^2^+0.1397P] where P=(Fo^2^+2Fc^2^)/3'
_refine_ls_weighting_scheme calc
_refine_ls_wR_factor_gt 0.1864
_refine_ls_wR_factor_ref 0.2088
_reflns_number_gt 5726
_reflns_number_total 7859
_reflns_threshold_expression >2sigma(I)
_cod_data_source_file jo3000018_si_001.cif
_cod_data_source_block cd21129
_cod_original_cell_volume 2145.7(12)
_cod_database_code 4027108

loop_
_symmetry_equiv_pos_as_xyz
'x, y, z'
'-x, -y, -z'

loop_
_atom_site_label
_atom_site_type_symbol
_atom_site_fract_x
_atom_site_fract_y
_atom_site_fract_z
_atom_site_U_iso_or_equiv
_atom_site_adp_type
_atom_site_occupancy
_atom_site_symmetry_multiplicity
_atom_site_calc_flag
_atom_site_refinement_flags
_atom_site_disorder_assembly
_atom_site_disorder_group
Ni1 Ni 0.52118(4) 0.03260(3) 0.21885(3) 0.0375(2) Uani 1 1 d . . .
Cl1 Cl 0.2871(6) 0.4754(4) 0.8299(6) 0.201(3) Uani 0.701(9) 1 d PDU A 1
Cl2 Cl 0.4170(6) 0.5224(4) 0.7079(3) 0.159(2) Uani 0.701(9) 1 d PD A 1
Cl3 Cl 0.5495(6) 0.4466(5) 0.8221(6) 0.245(5) Uani 0.701(9) 1 d PD A 1
Cl4 Cl 0.3880(3) 0.0167(4) 0.4355(4) 0.1040(13) Uani 0.701(9) 1 d PD A 1
Cl5 Cl 0.1476(4) 0.0254(8) 0.3663(7) 0.191(4) Uani 0.701(9) 1 d PD A 1
Cl6 Cl 0.2822(12) 0.2040(5) 0.5342(8) 0.246(6) Uani 0.701(9) 1 d PD A 1
Cl1' Cl 0.288(2) 0.456(2) 0.752(2) 0.369(16) Uani 0.299(9) 1 d PDU A 2
Cl2' Cl 0.487(2) 0.4747(19) 0.7189(16) 0.313(13) Uani 0.299(9) 1 d PD A 2
Cl3' Cl 0.450(4) 0.412(2) 0.837(3) 0.53(3) Uani 0.299(9) 1 d PD A 2
Cl4' Cl 0.349(3) -0.0124(15) 0.4214(15) 0.287(14) Uani 0.299(9) 1 d PD A 2
Cl5' Cl 0.1446(15) 0.095(2) 0.394(2) 0.264(14) Uani 0.299(9) 1 d PD A 2
Cl6' Cl 0.340(2) 0.1980(13) 0.5553(13) 0.190(9) Uani 0.299(9) 1 d PD A 2
F1 F 0.5045(3) -0.1695(2) 0.2256(2) 0.0620(7) Uani 1 1 d . . .
F2 F 0.3310(2) -0.1370(2) 0.1721(2) 0.0660(7) Uani 1 1 d . . .
F3 F 0.4169(3) -0.2731(2) 0.0739(2) 0.0778(9) Uani 1 1 d . . .
N2 N 0.6101(3) -0.2149(3) -0.0418(3) 0.0520(9) Uani 1 1 d . . .
N22 N 0.3658(3) 0.0588(2) 0.1617(2) 0.0388(7) Uani 1 1 d . . .
N23 N 0.5316(3) 0.1703(2) 0.3391(2) 0.0411(8) Uani 1 1 d . . .
N24 N 0.6731(3) 0.0015(2) 0.2739(2) 0.0403(8) Uani 1 1 d . . .
C1 C 0.6200(4) -0.1638(3) 0.0628(3) 0.0430(10) Uani 1 1 d . . .
C3 C 0.4996(4) -0.1993(3) -0.0764(3) 0.0472(10) Uani 1 1 d . . .
H3 H 0.4708 -0.2268 -0.1459 0.057 Uiso 1 1 calc R . .
C4 C 0.4315(4) -0.1375(3) 0.0027(3) 0.0419(9) Uani 1 1 d . . .
C5 C 0.3182(4) -0.1006(3) -0.0078(3) 0.0417(9) Uani 1 1 d . . .
C6 C 0.2856(4) -0.0103(3) 0.0750(3) 0.0436(10) Uani 1 1 d . . .
C7 C 0.1694(4) 0.0309(3) 0.0752(3) 0.0529(11) Uani 1 1 d . . .
H7 H 0.1000 -0.0022 0.0275 0.064 Uiso 1 1 calc R . .
C8 C 0.1780(4) 0.1269(3) 0.1572(3) 0.0510(11) Uani 1 1 d . . .
H8 H 0.1161 0.1725 0.1760 0.061 Uiso 1 1 calc R . .
C9 C 0.3002(4) 0.1454(3) 0.2096(3) 0.0420(9) Uani 1 1 d . . .
C10 C 0.3483(4) 0.2393(3) 0.2944(3) 0.0424(9) Uani 1 1 d . . .
C11 C 0.4603(4) 0.2510(3) 0.3522(3) 0.0439(10) Uani 1 1 d . . .
C12 C 0.5131(4) 0.3445(3) 0.4414(3) 0.0525(11) Uani 1 1 d . . .
H12 H 0.4848 0.4097 0.4640 0.063 Uiso 1 1 calc R . .
C13 C 0.6092(4) 0.3213(3) 0.4857(3) 0.0541(12) Uani 1 1 d . . .
H13 H 0.6601 0.3665 0.5456 0.065 Uiso 1 1 calc R . .
C14 C 0.6199(4) 0.2118(3) 0.4228(3) 0.0440(10) Uani 1 1 d . . .
C15 C 0.7093(4) 0.1580(3) 0.4459(3) 0.0476(10) Uani 1 1 d . . .
C16 C 0.7298(4) 0.0574(3) 0.3751(3) 0.0443(10) Uani 1 1 d . . .
C17 C 0.8255(4) 0.0018(3) 0.3932(3) 0.0545(12) Uani 1 1 d . . .
H17 H 0.8735 0.0217 0.4557 0.065 Uiso 1 1 calc R . .
C18 C 0.8338(4) -0.0849(3) 0.3029(3) 0.0511(11) Uani 1 1 d . . .
H18 H 0.8893 -0.1351 0.2912 0.061 Uiso 1 1 calc R . .
C19 C 0.7400(4) -0.0843(3) 0.2288(3) 0.0442(10) Uani 1 1 d . . .
C20 C 0.7240(4) -0.1591(3) 0.1237(3) 0.0441(10) Uani 1 1 d . . .
C21 C 0.5041(4) -0.1137(3) 0.1015(3) 0.0391(9) Uani 1 1 d . . .
C25 C 0.2385(4) -0.1533(3) -0.1086(3) 0.0437(10) Uani 1 1 d . . .
C26 C 0.1911(4) -0.1000(4) -0.1557(3) 0.0538(11) Uani 1 1 d . . .
H26 H 0.2091 -0.0296 -0.1240 0.065 Uiso 1 1 calc R . .
C27 C 0.1169(5) -0.1503(5) -0.2494(4) 0.0661(14) Uani 1 1 d . . .
H27 H 0.0843 -0.1136 -0.2801 0.079 Uiso 1 1 calc R . .
C28 C 0.0913(5) -0.2552(4) -0.2974(4) 0.0681(15) Uani 1 1 d . . .
H28 H 0.0422 -0.2894 -0.3609 0.082 Uiso 1 1 calc R . .
C29 C 0.1380(5) -0.3084(4) -0.2515(4) 0.0701(15) Uani 1 1 d . . .
H29 H 0.1200 -0.3789 -0.2833 0.084 Uiso 1 1 calc R . .
C30 C 0.2122(4) -0.2578(3) -0.1578(4) 0.0574(12) Uani 1 1 d . . .
H30 H 0.2448 -0.2949 -0.1276 0.069 Uiso 1 1 calc R . .
C31 C 0.8251(4) -0.2275(3) 0.0787(3) 0.0481(10) Uani 1 1 d . . .
C32 C 0.8006(5) -0.3336(4) 0.0240(4) 0.0625(13) Uani 1 1 d . . .
H32 H 0.7222 -0.3612 0.0176 0.075 Uiso 1 1 calc R . .
C33 C 0.8917(6) -0.3981(4) -0.0209(4) 0.0765(18) Uani 1 1 d . . .
H33 H 0.8746 -0.4689 -0.0574 0.092 Uiso 1 1 calc R . .
C34 C 1.0070(6) -0.3577(5) -0.0117(4) 0.087(2) Uani 1 1 d . . .
H34 H 1.0682 -0.4011 -0.0424 0.104 Uiso 1 1 calc R . .
C35 C 1.0330(5) -0.2522(5) 0.0433(5) 0.0827(18) Uani 1 1 d . . .
H35 H 1.1118 -0.2249 0.0500 0.099 Uiso 1 1 calc R . .
C36 C 0.9418(5) -0.1876(4) 0.0881(4) 0.0640(13) Uani 1 1 d . . .
H36 H 0.9592 -0.1168 0.1247 0.077 Uiso 1 1 calc R . .
C37 C 0.7865(4) 0.2116(3) 0.5479(3) 0.0501(11) Uani 1 1 d . . .
C38 C 0.9130(5) 0.2313(4) 0.5558(4) 0.0610(13) Uani 1 1 d . . .
H38 H 0.9493 0.2113 0.4966 0.073 Uiso 1 1 calc R . .
C39 C 0.9839(5) 0.2805(4) 0.6510(4) 0.0745(16) Uani 1 1 d . . .
H39 H 1.0677 0.2936 0.6553 0.089 Uiso 1 1 calc R . .
C40 C 0.9330(7) 0.3101(4) 0.7388(4) 0.0792(18) Uani 1 1 d . . .
H40 H 0.9818 0.3425 0.8024 0.095 Uiso 1 1 calc R . .
C41 C 0.8073(6) 0.2916(4) 0.7323(4) 0.0810(18) Uani 1 1 d . . .
H41 H 0.7716 0.3124 0.7920 0.097 Uiso 1 1 calc R . .
C42 C 0.7354(5) 0.2423(4) 0.6373(4) 0.0671(14) Uani 1 1 d . . .
H42 H 0.6516 0.2297 0.6335 0.080 Uiso 1 1 calc R . .
C43 C 0.2708(4) 0.3301(3) 0.3268(3) 0.0468(10) Uani 1 1 d . . .
C44 C 0.2357(4) 0.3784(3) 0.4253(3) 0.0575(12) Uani 1 1 d . . .
H44 H 0.2605 0.3550 0.4707 0.069 Uiso 1 1 calc R . .
C45 C 0.1630(5) 0.4620(4) 0.4550(4) 0.0681(15) Uani 1 1 d . . .
H45 H 0.1380 0.4937 0.5200 0.082 Uiso 1 1 calc R . .
C46 C 0.1283(5) 0.4976(4) 0.3891(5) 0.0704(16) Uani 1 1 d . . .
H46 H 0.0807 0.5540 0.4097 0.084 Uiso 1 1 calc R . .
C47 C 0.1631(5) 0.4507(4) 0.2933(4) 0.0699(15) Uani 1 1 d . . .
H47 H 0.1387 0.4751 0.2487 0.084 Uiso 1 1 calc R . .
C48 C 0.2353(4) 0.3661(3) 0.2614(4) 0.0565(12) Uani 1 1 d . . .
H48 H 0.2590 0.3345 0.1959 0.068 Uiso 1 1 calc R . .
C49 C 0.4409(4) -0.1713(3) 0.1448(3) 0.0496(10) Uani 1 1 d . . .
C50 C 0.4327(10) 0.5194(6) 0.8285(8) 0.213(7) Uani 1 1 d D . .
H50 H 0.4523 0.5891 0.8871 0.255 Uiso 1 1 calc R A 1
C51 C 0.2927(7) 0.0946(6) 0.4232(6) 0.124(3) Uani 1 1 d D . .
H51 H 0.3218 0.1131 0.3752 0.149 Uiso 1 1 calc R A 1

loop_
_atom_site_aniso_label
_atom_site_aniso_U_11
_atom_site_aniso_U_22
_atom_site_aniso_U_33
_atom_site_aniso_U_23
_atom_site_aniso_U_13
_atom_site_aniso_U_12
Ni1 0.0375(3) 0.0376(3) 0.0297(3) 0.0102(2) 0.0088(2) 0.0082(2)
Cl1 0.199(5) 0.174(4) 0.243(6) 0.094(4) 0.122(4) 0.006(3)
Cl2 0.216(5) 0.153(3) 0.093(2) 0.043(2) 0.059(3) 0.053(3)
Cl3 0.193(6) 0.176(5) 0.301(9) 0.092(5) -0.077(6) 0.048(4)
Cl4 0.082(2) 0.116(3) 0.125(3) 0.068(2) 0.0160(18) 0.0262(17)
Cl5 0.075(2) 0.401(12) 0.206(6) 0.231(8) 0.032(3) 0.048(4)
Cl6 0.386(14) 0.115(4) 0.310(11) 0.120(6) 0.250(10) 0.108(6)
Cl1' 0.362(18) 0.353(18) 0.368(19) 0.162(12) 0.058(10) 0.006(10)
Cl2' 0.32(2) 0.37(3) 0.34(3) 0.20(2) 0.25(2) 0.18(2)
Cl3' 0.55(5) 0.58(5) 0.94(8) 0.68(6) 0.44(6) 0.34(4)
Cl4' 0.58(4) 0.165(13) 0.203(15) 0.113(12) 0.27(2) 0.188(19)
Cl5' 0.137(11) 0.45(4) 0.28(2) 0.24(3) 0.060(12) 0.159(18)
Cl6' 0.193(14) 0.150(13) 0.148(10) 0.019(8) 0.007(10) -0.056(11)
F1 0.0694(17) 0.0735(17) 0.0543(16) 0.0397(14) 0.0119(14) 0.0065(14)
F2 0.0500(15) 0.0845(19) 0.0723(19) 0.0432(16) 0.0212(14) 0.0062(14)
F3 0.109(3) 0.0461(14) 0.0663(18) 0.0180(13) 0.0177(18) -0.0092(16)
N2 0.054(2) 0.055(2) 0.0348(18) 0.0118(16) 0.0128(17) 0.0158(18)
N22 0.0364(17) 0.0394(17) 0.0317(16) 0.0104(13) 0.0092(14) 0.0064(14)
N23 0.0384(18) 0.0409(17) 0.0353(17) 0.0122(14) 0.0072(15) 0.0066(15)
N24 0.0420(18) 0.0365(16) 0.0351(17) 0.0114(13) 0.0100(15) 0.0107(15)
C1 0.046(2) 0.040(2) 0.033(2) 0.0097(16) 0.0142(19) 0.0102(18)
C3 0.054(3) 0.048(2) 0.026(2) 0.0075(17) 0.0088(19) 0.008(2)
C4 0.042(2) 0.041(2) 0.033(2) 0.0104(16) 0.0100(18) 0.0023(18)
C5 0.040(2) 0.043(2) 0.0305(19) 0.0093(16) 0.0081(18) 0.0020(17)
C6 0.038(2) 0.046(2) 0.038(2) 0.0138(18) 0.0062(19) 0.0073(18)
C7 0.036(2) 0.057(3) 0.043(2) 0.0077(19) 0.0064(19) 0.005(2)
C8 0.041(2) 0.052(2) 0.041(2) 0.0086(19) 0.010(2) 0.015(2)
C9 0.041(2) 0.045(2) 0.034(2) 0.0134(17) 0.0123(18) 0.0099(18)
C10 0.043(2) 0.042(2) 0.036(2) 0.0135(17) 0.0108(18) 0.0079(18)
C11 0.046(2) 0.038(2) 0.041(2) 0.0134(17) 0.012(2) 0.0109(18)
C12 0.051(3) 0.039(2) 0.050(3) 0.0084(18) 0.006(2) 0.0060(19)
C13 0.052(3) 0.045(2) 0.042(2) 0.0058(18) -0.001(2) 0.001(2)
C14 0.043(2) 0.044(2) 0.036(2) 0.0134(17) 0.0046(19) 0.0049(19)
C15 0.048(2) 0.050(2) 0.034(2) 0.0134(18) 0.0038(19) 0.004(2)
C16 0.047(2) 0.046(2) 0.034(2) 0.0156(17) 0.0072(19) 0.0080(19)
C17 0.062(3) 0.059(3) 0.038(2) 0.021(2) 0.003(2) 0.018(2)
C18 0.053(3) 0.052(2) 0.044(2) 0.020(2) 0.009(2) 0.020(2)
C19 0.044(2) 0.048(2) 0.041(2) 0.0211(18) 0.0105(19) 0.0107(19)
C20 0.046(2) 0.038(2) 0.043(2) 0.0154(17) 0.014(2) 0.0124(18)
C21 0.038(2) 0.039(2) 0.032(2) 0.0107(16) 0.0095(17) 0.0073(17)
C25 0.039(2) 0.050(2) 0.033(2) 0.0128(18) 0.0086(18) 0.0055(18)
C26 0.047(2) 0.062(3) 0.044(2) 0.019(2) 0.010(2) 0.001(2)
C27 0.051(3) 0.099(4) 0.048(3) 0.036(3) 0.002(2) 0.000(3)
C28 0.055(3) 0.086(4) 0.035(2) 0.011(2) -0.001(2) -0.005(3)
C29 0.069(3) 0.058(3) 0.047(3) 0.001(2) -0.002(3) -0.004(3)
C30 0.058(3) 0.050(2) 0.046(3) 0.011(2) 0.005(2) 0.002(2)
C31 0.051(3) 0.053(2) 0.036(2) 0.0181(18) 0.010(2) 0.017(2)
C32 0.067(3) 0.054(3) 0.053(3) 0.016(2) 0.012(2) 0.023(2)
C33 0.096(5) 0.063(3) 0.052(3) 0.015(2) 0.009(3) 0.039(3)
C34 0.085(4) 0.110(5) 0.058(3) 0.032(3) 0.030(3) 0.060(4)
C35 0.061(3) 0.118(5) 0.072(4) 0.047(4) 0.026(3) 0.031(3)
C36 0.058(3) 0.072(3) 0.057(3) 0.027(2) 0.019(3) 0.015(3)
C37 0.055(3) 0.049(2) 0.036(2) 0.0142(18) 0.002(2) 0.009(2)
C38 0.054(3) 0.076(3) 0.042(2) 0.022(2) 0.003(2) 0.010(3)
C39 0.066(3) 0.073(3) 0.061(3) 0.021(3) -0.017(3) 0.006(3)
C40 0.100(5) 0.070(3) 0.043(3) 0.015(2) -0.017(3) 0.009(3)
C41 0.109(5) 0.077(4) 0.036(3) 0.013(2) 0.007(3) 0.014(4)
C42 0.072(3) 0.069(3) 0.042(3) 0.013(2) 0.011(2) 0.012(3)
C43 0.043(2) 0.041(2) 0.040(2) 0.0072(17) 0.0072(19) 0.0092(18)
C44 0.059(3) 0.053(3) 0.042(2) 0.008(2) 0.013(2) 0.013(2)
C45 0.059(3) 0.055(3) 0.058(3) 0.001(2) 0.020(3) 0.019(2)
C46 0.054(3) 0.043(2) 0.084(4) 0.009(3) 0.012(3) 0.015(2)
C47 0.061(3) 0.063(3) 0.078(4) 0.031(3) 0.003(3) 0.020(3)
C48 0.060(3) 0.051(3) 0.053(3) 0.021(2) 0.014(2) 0.018(2)
C49 0.049(2) 0.049(2) 0.044(2) 0.0166(19) 0.012(2) 0.005(2)
C50 0.218(14) 0.080(6) 0.233(15) 0.006(7) -0.010(12) 0.043(8)
C51 0.137(7) 0.151(7) 0.154(8) 0.117(7) 0.081(6) 0.058(6)

loop_
_atom_type_symbol
_atom_type_description
_atom_type_scat_dispersion_real
_atom_type_scat_dispersion_imag
_atom_type_scat_source
C C 0.0033 0.0016 'International Tables Vol C Tables 4.2.6.8 and 6.1.1.4'
H H 0.0000 0.0000 'International Tables Vol C Tables 4.2.6.8 and 6.1.1.4'
N N 0.0061 0.0033 'International Tables Vol C Tables 4.2.6.8 and 6.1.1.4'
F F 0.0171 0.0103 'International Tables Vol C Tables 4.2.6.8 and 6.1.1.4'
Cl Cl 0.1484 0.1585 'International Tables Vol C Tables 4.2.6.8 and 6.1.1.4'
Ni Ni 0.3393 1.1124 'International Tables Vol C Tables 4.2.6.8 and 6.1.1.4'

loop_
_geom_angle_atom_site_label_1
_geom_angle_atom_site_label_2
_geom_angle_atom_site_label_3
_geom_angle
N24 Ni1 N23 90.93(13)
N24 Ni1 N22 177.88(13)
N23 Ni1 N22 90.69(13)
N24 Ni1 C21 88.56(14)
N23 Ni1 C21 175.30(15)
N22 Ni1 C21 89.71(14)
C50 Cl1' Cl3' 45.8(11)
C50 Cl2' Cl3' 43.1(9)
C50 Cl3' Cl1' 49.5(11)
C50 Cl3' Cl2' 41.1(7)
Cl1' Cl3' Cl2' 58.1(12)
C3 N2 C1 107.1(3)
C9 N22 C6 104.3(3)
C9 N22 Ni1 126.5(3)
C6 N22 Ni1 128.3(2)
C14 N23 C11 104.9(3)
C14 N23 Ni1 127.3(3)
C11 N23 Ni1 127.3(3)
C19 N24 C16 104.5(3)
C19 N24 Ni1 129.4(3)
C16 N24 Ni1 125.6(2)
C20 C1 N2 122.8(4)
C20 C1 C21 124.9(3)
N2 C1 C21 112.2(3)
N2 C3 C4 113.0(4)
N2 C3 H3 123.5
C4 C3 H3 123.5
C5 C4 C3 126.7(4)
C5 C4 C21 125.3(3)
C3 C4 C21 107.9(3)
C4 C5 C6 118.9(4)
C4 C5 C25 119.5(3)
C6 C5 C25 121.5(4)
C5 C6 N22 125.4(4)
C5 C6 C7 123.7(4)
N22 C6 C7 110.4(3)
C8 C7 C6 107.5(4)
C8 C7 H7 126.2
C6 C7 H7 126.2
C7 C8 C9 107.1(4)
C7 C8 H8 126.4
C9 C8 H8 126.4
N22 C9 C10 124.8(4)
N22 C9 C8 110.5(3)
C10 C9 C8 124.6(4)
C11 C10 C9 123.1(4)
C11 C10 C43 118.8(3)
C9 C10 C43 117.9(4)
C10 C11 N23 124.1(4)
C10 C11 C12 125.7(4)
N23 C11 C12 109.8(4)
C13 C12 C11 107.7(4)
C13 C12 H12 126.1
C11 C12 H12 126.1
C12 C13 C14 106.8(4)
C12 C13 H13 126.6
C14 C13 H13 126.6
N23 C14 C15 125.6(4)
N23 C14 C13 110.6(4)
C15 C14 C13 123.8(4)
C16 C15 C14 121.7(4)
C16 C15 C37 119.7(4)
C14 C15 C37 118.6(4)
C15 C16 N24 125.9(4)
C15 C16 C17 123.4(4)
N24 C16 C17 110.2(3)
C18 C17 C16 107.7(4)
C18 C17 H17 126.2
C16 C17 H17 126.2
C17 C18 C19 106.5(4)
C17 C18 H18 126.7
C19 C18 H18 126.7
N24 C19 C20 125.3(4)
N24 C19 C18 110.9(3)
C20 C19 C18 123.7(4)
C1 C20 C19 119.5(4)
C1 C20 C31 120.7(4)
C19 C20 C31 119.6(4)
C4 C21 C1 99.6(3)
C4 C21 C49 108.0(3)
C1 C21 C49 109.4(3)
C4 C21 Ni1 118.9(3)
C1 C21 Ni1 117.5(3)
C49 C21 Ni1 103.1(3)
C30 C25 C26 118.6(4)
C30 C25 C5 119.9(4)
C26 C25 C5 121.5(4)
C25 C26 C27 120.7(5)
C25 C26 H26 119.7
C27 C26 H26 119.7
C28 C27 C26 119.9(5)
C28 C27 H27 120.0
C26 C27 H27 120.0
C29 C28 C27 119.8(5)
C29 C28 H28 120.1
C27 C28 H28 120.1
C28 C29 C30 120.1(5)
C28 C29 H29 119.9
C30 C29 H29 119.9
C25 C30 C29 121.0(5)
C25 C30 H30 119.5
C29 C30 H30 119.5
C36 C31 C32 119.2(4)
C36 C31 C20 121.3(4)
C32 C31 C20 119.5(4)
C33 C32 C31 120.5(5)
C33 C32 H32 119.7
C31 C32 H32 119.7
C34 C33 C32 119.9(5)
C34 C33 H33 120.1
C32 C33 H33 120.1
C33 C34 C35 120.2(5)
C33 C34 H34 119.9
C35 C34 H34 119.9
C36 C35 C34 119.9(6)
C36 C35 H35 120.1
C34 C35 H35 120.1
C31 C36 C35 120.3(5)
C31 C36 H36 119.8
C35 C36 H36 119.8
C42 C37 C38 118.4(4)
C42 C37 C15 120.7(4)
C38 C37 C15 120.8(4)
C39 C38 C37 120.2(5)
C39 C38 H38 119.9
C37 C38 H38 119.9
C40 C39 C38 121.0(6)
C40 C39 H39 119.5
C38 C39 H39 119.5
C39 C40 C41 119.4(5)
C39 C40 H40 120.3
C41 C40 H40 120.3
C42 C41 C40 120.0(6)
C42 C41 H41 120.0
C40 C41 H41 120.0
C37 C42 C41 120.9(5)
C37 C42 H42 119.6
C41 C42 H42 119.6
C48 C43 C44 119.8(4)
C48 C43 C10 120.8(4)
C44 C43 C10 119.3(4)
C45 C44 C43 119.3(5)
C45 C44 H44 120.3
C43 C44 H44 120.3
C46 C45 C44 120.4(5)
C46 C45 H45 119.8
C44 C45 H45 119.8
C47 C46 C45 120.1(5)
C47 C46 H46 119.9
C45 C46 H46 119.9
C46 C47 C48 120.6(5)
C46 C47 H47 119.7
C48 C47 H47 119.7
C43 C48 C47 119.7(5)
C43 C48 H48 120.2
C47 C48 H48 120.2
F1 C49 F2 106.6(4)
F1 C49 F3 104.9(4)
F2 C49 F3 104.6(4)
F1 C49 C21 115.0(4)
F2 C49 C21 112.9(4)
F3 C49 C21 111.9(3)
Cl2' C50 Cl3 68.8(10)
Cl2' C50 Cl3' 95.8(15)
Cl3 C50 Cl3' 45.7(11)
Cl2' C50 Cl1 119.4(12)
Cl3 C50 Cl1 118.3(7)
Cl3' C50 Cl1 73.0(14)
Cl2' C50 Cl1' 86.0(15)
Cl3 C50 Cl1' 117.8(12)
Cl3' C50 Cl1' 85(2)
Cl1 C50 Cl1' 34.9(11)
Cl2' C50 Cl2 36.7(9)
Cl3 C50 Cl2 105.5(7)
Cl3' C50 Cl2 124.7(16)
Cl1 C50 Cl2 103.2(6)
Cl1' C50 Cl2 69.9(12)
Cl2' C50 H50 124.2
Cl3 C50 H50 109.8
Cl3' C50 H50 123.6
Cl1 C50 H50 109.8
Cl1' C50 H50 130.7
Cl2 C50 H50 109.8
Cl4 C51 Cl5' 137.2(12)
Cl4 C51 Cl6 113.8(6)
Cl5' C51 Cl6 87.3(11)
Cl4 C51 Cl4' 18.9(11)
Cl5' C51 Cl4' 118.4(14)
Cl6 C51 Cl4' 121.8(8)
Cl4 C51 Cl5 107.6(5)
Cl5' C51 Cl5 30.9(11)
Cl6 C51 Cl5 111.6(6)
Cl4' C51 Cl5 88.8(11)
Cl4 C51 Cl6' 92.6(8)
Cl5' C51 Cl6' 109.0(12)
Cl6 C51 Cl6' 22.7(9)
Cl4' C51 Cl6' 104.0(11)
Cl5 C51 Cl6' 129.1(8)
Cl4 C51 H51 107.9
Cl5' C51 H51 99.3
Cl6 C51 H51 107.9
Cl4' C51 H51 116.7
Cl5 C51 H51 107.9
Cl6' C51 H51 109.3

loop_
_geom_bond_atom_site_label_1
_geom_bond_atom_site_label_2
_geom_bond_distance
Ni1 N24 1.940(3)
Ni1 N23 1.952(3)
Ni1 N22 1.952(3)
Ni1 C21 2.015(4)
Cl1 C50 1.737(12)
Cl2 C50 1.833(12)
Cl3 C50 1.667(10)
Cl4 C51 1.635(8)
Cl5 C51 1.776(11)
Cl6 C51 1.682(10)
Cl1' C50 1.801(18)
Cl1' Cl3' 2.36(4)
Cl2' C50 1.636(15)
Cl2' Cl3' 2.47(3)
Cl3' C50 1.698(15)
Cl4' C51 1.711(14)
Cl5' C51 1.637(15)
Cl6' C51 1.829(14)
F1 C49 1.323(5)
F2 C49 1.340(5)
F3 C49 1.365(5)
N2 C3 1.333(5)
N2 C1 1.362(5)
N22 C9 1.386(5)
N22 C6 1.397(5)
N23 C14 1.364(5)
N23 C11 1.387(5)
N24 C19 1.382(5)
N24 C16 1.391(5)
C1 C20 1.360(6)
C1 C21 1.505(5)
C3 C4 1.398(5)
C3 H3 0.9300
C4 C5 1.387(6)
C4 C21 1.478(6)
C5 C6 1.396(5)
C5 C25 1.485(5)
C6 C7 1.419(6)
C7 C8 1.349(6)
C7 H7 0.9300
C8 C9 1.429(6)
C8 H8 0.9300
C9 C10 1.400(5)
C10 C11 1.380(6)
C10 C43 1.503(5)
C11 C12 1.437(5)
C12 C13 1.325(6)
C12 H12 0.9300
C13 C14 1.447(6)
C13 H13 0.9300
C14 C15 1.394(6)
C15 C16 1.388(6)
C15 C37 1.486(6)
C16 C17 1.428(6)
C17 C18 1.352(6)
C17 H17 0.9300
C18 C19 1.434(6)
C18 H18 0.9300
C19 C20 1.406(6)
C20 C31 1.495(5)
C21 C49 1.526(6)
C25 C30 1.376(6)
C25 C26 1.377(6)
C26 C27 1.381(6)
C26 H26 0.9300
C27 C28 1.380(8)
C27 H27 0.9300
C28 C29 1.361(8)
C28 H28 0.9300
C29 C30 1.381(6)
C29 H29 0.9300
C30 H30 0.9300
C31 C36 1.377(7)
C31 C32 1.391(6)
C32 C33 1.380(7)
C32 H32 0.9300
C33 C34 1.367(9)
C33 H33 0.9300
C34 C35 1.386(9)
C34 H34 0.9300
C35 C36 1.382(7)
C35 H35 0.9300
C36 H36 0.9300
C37 C42 1.380(7)
C37 C38 1.400(7)
C38 C39 1.381(6)
C38 H38 0.9300
C39 C40 1.361(9)
C39 H39 0.9300
C40 C41 1.392(9)
C40 H40 0.9300
C41 C42 1.384(7)
C41 H41 0.9300
C42 H42 0.9300
C43 C48 1.365(7)
C43 C44 1.397(6)
C44 C45 1.392(6)
C44 H44 0.9300
C45 C46 1.366(8)
C45 H45 0.9300
C46 C47 1.360(8)
C46 H46 0.9300
C47 C48 1.399(6)
C47 H47 0.9300
C48 H48 0.9300
C50 H50 0.9800
C51 H51 0.9800

loop_
_geom_torsion_atom_site_label_1
_geom_torsion_atom_site_label_2
_geom_torsion_atom_site_label_3
_geom_torsion_atom_site_label_4
_geom_torsion
C50 Cl1' Cl3' Cl2' -50.6(10)
C50 Cl2' Cl3' Cl1' 63.3(12)
N24 Ni1 N22 C9 134(3)
N23 Ni1 N22 C9 -5.6(3)
C21 Ni1 N22 C9 169.7(3)
N24 Ni1 N22 C6 -33(4)
N23 Ni1 N22 C6 -172.5(4)
C21 Ni1 N22 C6 2.8(4)
N24 Ni1 N23 C14 -1.3(4)
N22 Ni1 N23 C14 177.4(4)
C21 Ni1 N23 C14 82.6(18)
N24 Ni1 N23 C11 169.8(4)
N22 Ni1 N23 C11 -11.6(4)
C21 Ni1 N23 C11 -106.4(17)
N23 Ni1 N24 C19 -174.1(4)
N22 Ni1 N24 C19 46(4)
C21 Ni1 N24 C19 10.6(4)
N23 Ni1 N24 C16 15.1(4)
N22 Ni1 N24 C16 -125(3)
C21 Ni1 N24 C16 -160.2(4)
C3 N2 C1 C20 -176.8(4)
C3 N2 C1 C21 2.8(5)
C1 N2 C3 C4 0.2(5)
N2 C3 C4 C5 174.3(4)
N2 C3 C4 C21 -3.2(5)
C3 C4 C5 C6 -154.2(5)
C21 C4 C5 C6 22.8(6)
C3 C4 C5 C25 21.4(7)
C21 C4 C5 C25 -161.6(4)
C4 C5 C6 N22 13.5(7)
C25 C5 C6 N22 -162.0(4)
C4 C5 C6 C7 -175.9(4)
C25 C5 C6 C7 8.6(7)
C9 N22 C6 C5 166.8(4)
Ni1 N22 C6 C5 -24.0(6)
C9 N22 C6 C7 -4.9(5)
Ni1 N22 C6 C7 164.3(3)
C5 C6 C7 C8 -168.2(5)
N22 C6 C7 C8 3.7(6)
C6 C7 C8 C9 -0.8(6)
C6 N22 C9 C10 -172.8(4)
Ni1 N22 C9 C10 17.7(6)
C6 N22 C9 C8 4.3(5)
Ni1 N22 C9 C8 -165.1(3)
C7 C8 C9 N22 -2.3(5)
C7 C8 C9 C10 174.9(5)
N22 C9 C10 C11 -12.6(7)
C8 C9 C10 C11 170.6(4)
N22 C9 C10 C43 170.7(4)
C8 C9 C10 C43 -6.1(7)
C9 C10 C11 N23 -6.3(7)
C43 C10 C11 N23 170.4(4)
C9 C10 C11 C12 -178.3(4)
C43 C10 C11 C12 -1.6(7)
C14 N23 C11 C10 -168.5(4)
Ni1 N23 C11 C10 18.9(6)
C14 N23 C11 C12 4.6(5)
Ni1 N23 C11 C12 -168.0(3)
C10 C11 C12 C13 169.2(5)
N23 C11 C12 C13 -3.8(5)
C11 C12 C13 C14 1.3(5)
C11 N23 C14 C15 176.3(4)
Ni1 N23 C14 C15 -11.0(6)
C11 N23 C14 C13 -3.9(5)
Ni1 N23 C14 C13 168.8(3)
C12 C13 C14 N23 1.7(5)
C12 C13 C14 C15 -178.6(5)
N23 C14 C15 C16 11.2(7)
C13 C14 C15 C16 -168.6(5)
N23 C14 C15 C37 -170.8(4)
C13 C14 C15 C37 9.5(7)
C14 C15 C16 N24 4.6(7)
C37 C15 C16 N24 -173.4(4)
C14 C15 C16 C17 175.8(4)
C37 C15 C16 C17 -2.2(7)
C19 N24 C16 C15 168.0(4)
Ni1 N24 C16 C15 -19.3(6)
C19 N24 C16 C17 -4.1(5)
Ni1 N24 C16 C17 168.6(3)
C15 C16 C17 C18 -168.8(5)
N24 C16 C17 C18 3.6(6)
C16 C17 C18 C19 -1.5(6)
C16 N24 C19 C20 -173.8(4)
Ni1 N24 C19 C20 13.9(7)
C16 N24 C19 C18 3.2(5)
Ni1 N24 C19 C18 -169.1(3)
C17 C18 C19 N24 -1.1(6)
C17 C18 C19 C20 176.0(5)
N2 C1 C20 C19 163.1(4)
C21 C1 C20 C19 -16.4(7)
N2 C1 C20 C31 -12.4(7)
C21 C1 C20 C31 168.0(4)
N24 C19 C20 C1 -15.6(7)
C18 C19 C20 C1 167.8(4)
N24 C19 C20 C31 160.0(4)
C18 C19 C20 C31 -16.6(7)
C5 C4 C21 C1 -173.2(4)
C3 C4 C21 C1 4.3(4)
C5 C4 C21 C49 72.6(5)
C3 C4 C21 C49 -110.0(4)
C5 C4 C21 Ni1 -44.3(5)
C3 C4 C21 Ni1 133.2(3)
C20 C1 C21 C4 175.2(4)
N2 C1 C21 C4 -4.4(5)
C20 C1 C21 C49 -71.7(5)
N2 C1 C21 C49 108.7(4)
C20 C1 C21 Ni1 45.4(5)
N2 C1 C21 Ni1 -134.2(3)
N24 Ni1 C21 C4 -155.0(3)
N23 Ni1 C21 C4 121.1(17)
N22 Ni1 C21 C4 26.2(3)
N24 Ni1 C21 C1 -34.8(3)
N23 Ni1 C21 C1 -118.7(17)
N22 Ni1 C21 C1 146.4(3)
N24 Ni1 C21 C49 85.6(3)
N23 Ni1 C21 C49 1.7(19)
N22 Ni1 C21 C49 -93.2(3)
C4 C5 C25 C30 51.6(6)
C6 C5 C25 C30 -133.0(5)
C4 C5 C25 C26 -127.4(5)
C6 C5 C25 C26 48.1(6)
C30 C25 C26 C27 1.1(7)
C5 C25 C26 C27 -179.9(4)
C25 C26 C27 C28 -1.0(7)
C26 C27 C28 C29 0.8(8)
C27 C28 C29 C30 -0.8(8)
C26 C25 C30 C29 -1.2(7)
C5 C25 C30 C29 179.8(4)
C28 C29 C30 C25 1.0(8)
C1 C20 C31 C36 120.8(5)
C19 C20 C31 C36 -54.7(6)
C1 C20 C31 C32 -57.5(6)
C19 C20 C31 C32 126.9(5)
C36 C31 C32 C33 -0.4(7)
C20 C31 C32 C33 178.0(4)
C31 C32 C33 C34 0.0(8)
C32 C33 C34 C35 0.5(9)
C33 C34 C35 C36 -0.6(9)
C32 C31 C36 C35 0.2(7)
C20 C31 C36 C35 -178.1(5)
C34 C35 C36 C31 0.3(8)
C16 C15 C37 C42 -116.0(5)
C14 C15 C37 C42 66.0(6)
C16 C15 C37 C38 63.5(6)
C14 C15 C37 C38 -114.6(5)
C42 C37 C38 C39 -0.1(8)
C15 C37 C38 C39 -179.5(5)
C37 C38 C39 C40 0.4(8)
C38 C39 C40 C41 -0.7(9)
C39 C40 C41 C42 0.8(9)
C38 C37 C42 C41 0.1(8)
C15 C37 C42 C41 179.6(5)
C40 C41 C42 C37 -0.5(9)
C11 C10 C43 C48 122.0(5)
C9 C10 C43 C48 -61.2(6)
C11 C10 C43 C44 -57.6(6)
C9 C10 C43 C44 119.3(5)
C48 C43 C44 C45 1.0(7)
C10 C43 C44 C45 -179.5(4)
C43 C44 C45 C46 -1.2(8)
C44 C45 C46 C47 0.9(8)
C45 C46 C47 C48 -0.4(8)
C44 C43 C48 C47 -0.5(7)
C10 C43 C48 C47 180.0(4)
C46 C47 C48 C43 0.2(8)
C4 C21 C49 F1 170.6(3)
C1 C21 C49 F1 63.1(4)
Ni1 C21 C49 F1 -62.7(4)
C4 C21 C49 F2 -66.6(4)
C1 C21 C49 F2 -174.2(3)
Ni1 C21 C49 F2 60.1(4)
C4 C21 C49 F3 51.1(4)
C1 C21 C49 F3 -56.5(5)
Ni1 C21 C49 F3 177.8(3)
Cl3' Cl2' C50 Cl3 37.7(16)
Cl3' Cl2' C50 Cl1 -73.7(19)
Cl3' Cl2' C50 Cl1' -84(2)
Cl3' Cl2' C50 Cl2 -145(2)
Cl1' Cl3' C50 Cl2' -85.4(15)
Cl1' Cl3' C50 Cl3 -138(2)
Cl2' Cl3' C50 Cl3 -52.7(19)
Cl1' Cl3' C50 Cl1 33.6(12)
Cl2' Cl3' C50 Cl1 119.0(12)
Cl2' Cl3' C50 Cl1' 85.4(15)
Cl1' Cl3' C50 Cl2 -61.0(16)
Cl2' Cl3' C50 Cl2 24.5(13)
Cl3' Cl1' C50 Cl2' 96.2(15)
Cl3' Cl1' C50 Cl3 32.7(14)
Cl3' Cl1' C50 Cl1 -68(2)
Cl3' Cl1' C50 Cl2 130.0(13)
